data_7225166
loop_
_publ_author_name
'Tieger, Eszter'
'Kiss, Violetta'
'Pokol, Gy\"orgy'
'Finta, Zolt\'an'
'Du\<sek, Michal'
'Rohl\'i\<cek, Jan'
'Sko\<repov\'a, Eli\<ska'
'Br\'azda, Petr'

_publ_section_title
;
 Studies on the crystal structure and arrangement of water in
 sitagliptinl-tartrate hydrates
;
_journal_issue 21
_journal_name_full CrystEngComm
_journal_page_first 3819
_journal_paper_doi 10.1039/C6CE00322B
_journal_volume 18
_journal_year 2016
_chemical_formula_sum 'C40 H44 F12 N10 O15'
_chemical_formula_weight 1132.8
_chemical_name_common 'Phase 1'
_chemical_name_systematic 'Sitagliptin L-tartrate Phase 1'
_space_group_IT_number 4
_symmetry_cell_setting monoclinic
_symmetry_Int_Tables_number 4
_symmetry_space_group_name_Hall 'P 2yb'
_symmetry_space_group_name_H-M 'P 1 21 1'
_audit_update_record
;
2015-11-30 deposited with the CCDC.
2016-04-26 downloaded from the CCDC.
;
_cell_angle_alpha 90
_cell_angle_beta 106.181
_cell_angle_gamma 90
_cell_formula_units_Z 2
_cell_length_a 7.2124
_cell_length_b 29.0912
_cell_length_c 11.686
_cell_measurement_reflns_used 7676
_cell_measurement_temperature 119.8(3)
_cell_measurement_theta_max 67
_cell_measurement_theta_min 4.22
_cell_volume 2354.796
_computing_cell_refinement 'CrysAlisPro 1.171.38.24t (Agilent, 2015)'
_computing_data_collection 'CrysAlisPro 1.171.38.24t (Agilent, 2015)'
_computing_data_reduction 'CrysAlisPro 1.171.38.24t (Agilent, 2015)'
_computing_molecular_graphics Diamond
_computing_structure_refinement Jana2006
_computing_structure_solution
;
Superflip, version February 2014
;
_diffrn_ambient_temperature 119.8
_diffrn_detector 'CCD plate'
_diffrn_detector_area_resol_mean 10.3745
_diffrn_measured_fraction_theta_full 0.99
_diffrn_measured_fraction_theta_max 0.99
_diffrn_measurement_device 'four-circle diffractometer'
_diffrn_measurement_device_type 'Xcalibur, Atlas, Gemini ultra'
_diffrn_measurement_method '\w scans'
_diffrn_radiation_monochromator mirror
_diffrn_radiation_probe x-ray
_diffrn_radiation_source 'X-ray tube'
_diffrn_radiation_type 'Cu K\a'
_diffrn_radiation_wavelength 1.54184
_diffrn_reflns_av_R_equivalents 0.036
_diffrn_reflns_av_unetI/netI 0.0512
_diffrn_reflns_limit_h_max 8
_diffrn_reflns_limit_h_min -8
_diffrn_reflns_limit_k_max 33
_diffrn_reflns_limit_k_min -34
_diffrn_reflns_limit_l_max 13
_diffrn_reflns_limit_l_min -13
_diffrn_reflns_number 16059
_diffrn_reflns_theta_full 67.12
_diffrn_reflns_theta_max 67.12
_diffrn_reflns_theta_min 3.04
_diffrn_source 'fine-focus sealed X-ray tube'
_exptl_absorpt_coefficient_mu 1.35
_exptl_absorpt_correction_T_max 0.8818
_exptl_absorpt_correction_T_min 0.6244
_exptl_absorpt_correction_type gaussian
_exptl_absorpt_process_details Jana2006
_exptl_crystal_colour white
_exptl_crystal_density_diffrn 1.5977
_exptl_crystal_description needle
_exptl_crystal_F_000 1164
_exptl_crystal_size_max 0.383
_exptl_crystal_size_mid 0.081
_exptl_crystal_size_min 0.058
_refine_diff_density_max 0.18
_refine_diff_density_min -0.22
_refine_ls_abs_structure_details '  3957 of Friedel pairs used in the refinement'
_refine_ls_abs_structure_Flack 0.00(14)
_refine_ls_extinction_method none
_refine_ls_goodness_of_fit_gt 1.22
_refine_ls_goodness_of_fit_ref 1.22
_refine_ls_hydrogen_treatment mixed
_refine_ls_number_constraints 125
_refine_ls_number_parameters 763
_refine_ls_number_reflns 8219
_refine_ls_number_restraints 18
_refine_ls_R_factor_all 0.0520
_refine_ls_R_factor_gt 0.0438
_refine_ls_shift/su_max 0.0819
_refine_ls_shift/su_mean 0.0014
_refine_ls_structure_factor_coef Fsqd
_refine_ls_weighting_details w=1/(\s^2^(I)+0.0016I^2^)
_refine_ls_weighting_scheme sigma
_refine_ls_wR_factor_gt 0.1042
_refine_ls_wR_factor_ref 0.1141
_reflns_number_gt 6914
_reflns_number_total 8219
_reflns_threshold_expression I>3\s(I)
_cod_data_source_file c6ce00322b2.cif
_cod_data_source_block I
_cod_depositor_comments
;
The following automatic conversions were performed:

'_diffrn_radiation_probe' value 'X-ray' changed to 'x-ray' according
to
/usr/data/users/saulius/crontab/automatic-downloads/rss-feeds/RSC/lib/dictionaries/cif_core.dic
dictionary named 'cif_core.dic' version 2.4.2 from 2011-04-26.

'_exptl_absorpt_correction_type' value 'Gaussian' changed to
'gaussian' according to
/usr/data/users/saulius/crontab/automatic-downloads/rss-feeds/RSC/lib/dictionaries/cif_core.dic
dictionary named 'cif_core.dic' version 2.4.2 from 2011-04-26.

Automatic conversion script
Id: cif_fix_values 4268 2015-11-12 08:31:59Z antanas 

 Adding full bibliography for 7225166--7225168.cif.
;
_cod_database_code 7225166

loop_
_space_group_symop_id
_space_group_symop_operation_xyz
1 x,y,z
2 -x,y+1/2,-z

loop_
_atom_site_label
_atom_site_type_symbol
_atom_site_fract_x
_atom_site_fract_y
_atom_site_fract_z
_atom_site_adp_type
_atom_site_U_iso_or_equiv
_atom_site_site_symmetry_multiplicity
_atom_site_occupancy
_atom_site_calc_flag
C7 C 0.4522(5) 0.28897(12) 0.2175(3) Uani 0.0319(11) 2 1 d
C8 C 0.4604(4) 0.24198(11) 0.2803(3) Uani 0.0249(9) 2 1 d
C9 C 0.6025(4) 0.24057(11) 0.4042(3) Uani 0.0257(9) 2 1 d
C10 C 0.8125(4) 0.24676(11) 0.4050(3) Uani 0.0257(9) 2 1 d
N11 N 0.9407(3) 0.26027(10) 0.5081(2) Uani 0.0274(8) 2 1 d
C12 C 1.1459(4) 0.25664(12) 0.5127(3) Uani 0.0316(11) 2 1 d
C13 C 1.2618(4) 0.29020(11) 0.6000(3) Uani 0.0250(9) 2 1 d
N14 N 1.1893(4) 0.31685(10) 0.6711(2) Uani 0.0282(9) 2 1 d
C15 C 0.9829(4) 0.31719(12) 0.6672(3) Uani 0.0307(10) 2 1 d
C16 C 0.9009(4) 0.27040(13) 0.6207(3) Uani 0.0304(10) 2 1 d
N17 N 1.4498(3) 0.29639(10) 0.6213(3) Uani 0.0308(9) 2 1 d
N18 N 1.5026(4) 0.32928(11) 0.7102(3) Uani 0.0360(10) 2 1 d
C19 C 1.3453(5) 0.34069(12) 0.7382(3) Uani 0.0363(11) 2 1 d
C20 C 1.3372(6) 0.37473(15) 0.8315(4) Uani 0.0528(15) 2 1 d
F21 F 1.5103(4) 0.38632(14) 0.8958(3) Uani 0.0929(14) 2 1 d
F22 F 1.2493(6) 0.41243(12) 0.7842(4) Uani 0.1028(16) 2 1 d
F23 F 1.2435(4) 0.35833(12) 0.9055(3) Uani 0.0781(12) 2 1 d
O24 O 0.8652(3) 0.23805(9) 0.3164(2) Uani 0.0329(8) 2 1 d
N25 N 0.4971(3) 0.20403(10) 0.2027(2) Uani 0.0264(8) 2 1 d
C35 C 0.4516(5) 0.53995(12) 0.3186(3) Uani 0.0307(10) 2 1 d
C36 C 0.4098(4) 0.58695(11) 0.2588(3) Uani 0.0247(9) 2 1 d
C37 C 0.4350(4) 0.58899(11) 0.1334(3) Uani 0.0265(10) 2 1 d
C38 C 0.6415(4) 0.58278(11) 0.1295(3) Uani 0.0265(10) 2 1 d
N39 N 0.6756(3) 0.57730(11) 0.0228(2) Uani 0.0316(9) 2 1 d
C40 C 0.8749(4) 0.57947(14) 0.0161(3) Uani 0.0353(11) 2 1 d
C41 C 0.9080(4) 0.54505(12) -0.0697(3) Uani 0.0280(10) 2 1 d
N42 N 0.7638(4) 0.51904(10) -0.1407(2) Uani 0.0283(9) 2 1 d
C43 C 0.5599(4) 0.52246(12) -0.1406(3) Uani 0.0311(11) 2 1 d
C44 C 0.5322(4) 0.56961(13) -0.0910(3) Uani 0.0334(11) 2 1 d
N45 N 1.0749(4) 0.53594(11) -0.0886(3) Uani 0.0330(9) 2 1 d
N46 N 1.0421(4) 0.50257(11) -0.1758(3) Uani 0.0393(11) 2 1 d
C47 C 0.8565(5) 0.49348(12) -0.2056(3) Uani 0.0363(12) 2 1 d
C48 C 0.7643(6) 0.45908(15) -0.2981(5) Uani 0.0563(18) 2 1 d
F49 F 0.8574(5) 0.45504(16) -0.3776(3) Uani 0.1066(17) 2 1 d
F50 F 0.7701(9) 0.41831(13) -0.2525(5) Uani 0.145(3) 2 1 d
F51 F 0.5885(4) 0.46955(15) -0.3528(4) Uani 0.132(2) 2 1 d
O52 O 0.7777(3) 0.58571(9) 0.22189(19) Uani 0.0306(7) 2 1 d
N53 N 0.5241(3) 0.62378(10) 0.3369(2) Uani 0.0258(8) 2 1 d
C54 C 1.2392(4) 0.60358(12) 0.5462(3) Uani 0.0274(10) 2 1 d
C55 C 1.0258(4) 0.60269(12) 0.5444(3) Uani 0.0243(9) 2 1 d
C56 C 1.0046(4) 0.60685(11) 0.6697(3) Uani 0.0246(9) 2 1 d
C57 C 0.7900(4) 0.61038(12) 0.6641(3) Uani 0.0272(10) 2 1 d
O58 O 0.6927(3) 0.57440(9) 0.6159(2) Uani 0.0302(7) 2 1 d
O59 O 0.7240(3) 0.64372(10) 0.7011(2) Uani 0.0408(9) 2 1 d
O60 O 1.1113(3) 0.64427(9) 0.73202(20) Uani 0.0329(8) 2 1 d
O61 O 1.3453(3) 0.57273(9) 0.6089(2) Uani 0.0364(8) 2 1 d
O62 O 1.2909(3) 0.63311(9) 0.48470(19) Uani 0.0294(7) 2 1 d
O63 O 0.9249(3) 0.63982(9) 0.47479(19) Uani 0.0291(7) 2 1 d
C64 C 0.4668(4) 0.22965(12) -0.1396(3) Uani 0.0254(9) 2 1 d
C65 C 0.6775(4) 0.23011(12) -0.1379(3) Uani 0.0251(10) 2 1 d
C66 C 0.8087(4) 0.22954(12) -0.0108(3) Uani 0.0263(10) 2 1 d
C67 C 1.0223(4) 0.22739(12) -0.0089(3) Uani 0.0265(9) 2 1 d
O68 O 1.0746(3) 0.25757(9) -0.0725(2) Uani 0.0319(7) 2 1 d
O69 O 1.1257(3) 0.19765(9) 0.0523(2) Uani 0.0338(8) 2 1 d
O70 O 0.7579(3) 0.19223(10) 0.0522(2) Uani 0.0361(8) 2 1 d
O71 O 0.4192(3) 0.25779(9) -0.0685(2) Uani 0.0316(7) 2 1 d
O72 O 0.3546(3) 0.20375(10) -0.2091(2) Uani 0.0370(8) 2 1 d
O73 O 0.7044(3) 0.19166(9) -0.2045(2) Uani 0.0363(8) 2 1 d
O74 O 0.9824(3) 0.66593(10) 0.2505(2) Uani 0.0378(8) 2 1 d
H71 H 0.374(5) 0.2836(13) 0.1376(12) Uiso 0.0383 2 1 d
H72 H 0.578(2) 0.2991(13) 0.215(3) Uiso 0.0383 2 1 d
H81 H 0.335552 0.237354 0.292554 Uiso 0.0299 2 1 d
H91 H 0.588368 0.21206 0.44226 Uiso 0.0309 2 1 d
H92 H 0.568463 0.263688 0.453347 Uiso 0.0309 2 1 d
H121 H 1.190722 0.226045 0.535893 Uiso 0.0379 2 1 d
H122 H 1.161398 0.262821 0.435162 Uiso 0.0379 2 1 d
H151 H 0.970591 0.321658 0.746108 Uiso 0.0369 2 1 d
H152 H 0.917382 0.340736 0.613442 Uiso 0.0369 2 1 d
H161 H 0.763916 0.270299 0.609633 Uiso 0.0365 2 1 d
H162 H 0.957975 0.24712 0.677911 Uiso 0.0365 2 1 d
H351 H 0.580(2) 0.5286(12) 0.327(3) Uiso 0.0369 2 1 d
H352 H 0.456(5) 0.5424(13) 0.4012(9) Uiso 0.0369 2 1 d
H361 H 0.274867 0.592389 0.248506 Uiso 0.0296 2 1 d
H372 H 0.354792 0.566114 0.084319 Uiso 0.0318 2 1 d
H371 H 0.386087 0.617725 0.096866 Uiso 0.0318 2 1 d
H401 H 0.961569 0.573688 0.093462 Uiso 0.0424 2 1 d
H402 H 0.900937 0.609685 -0.008633 Uiso 0.0424 2 1 d
H431 H 0.478335 0.519817 -0.220688 Uiso 0.0373 2 1 d
H432 H 0.531934 0.499023 -0.089947 Uiso 0.0373 2 1 d
H441 H 0.405149 0.571577 -0.080459 Uiso 0.04 2 1 d
H442 H 0.544463 0.592938 -0.14657 Uiso 0.04 2 1 d
H551 H 0.972695 0.573907 0.510268 Uiso 0.0292 2 1 d
H561 H 1.056986 0.579694 0.71354 Uiso 0.0295 2 1 d
H651 H 0.710919 0.257749 -0.172428 Uiso 0.0301 2 1 d
H661 H 0.791144 0.257653 0.027876 Uiso 0.0316 2 1 d
H531 H 0.495(5) 0.6263(13) 0.4097(19) Uiso 0.031 2 1 d
H251 H 0.611(3) 0.2097(12) 0.182(3) Uiso 0.0316 2 1 d
H252 H 0.392(4) 0.2039(13) 0.135(2) Uiso 0.0316 2 1 d
H532 H 0.506(5) 0.6511(8) 0.293(3) Uiso 0.031 2 1 d
H601 H 1.066(5) 0.6693(9) 0.694(3) Uiso 0.0395 2 1 d
H533 H 0.656(2) 0.6172(12) 0.360(3) Uiso 0.031 2 1 d
H253 H 0.506(5) 0.1770(8) 0.247(3) Uiso 0.0316 2 1 d
H711 H 0.302(3) 0.2556(13) -0.063(3) Uiso 0.0379 2 1 d
H731 H 0.823(3) 0.1898(14) -0.207(4) Uiso 0.0436 2 1 d
H581 H 0.573(3) 0.5767(13) 0.617(3) Uiso 0.0362 2 1 d
H701 H 0.858(4) 0.1793(13) 0.100(3) Uiso 0.0433 2 1 d
H741 H 0.880(3) 0.6817(12) 0.229(4) Uiso 0.0454 2 1 d
H742 H 0.940(6) 0.6385(5) 0.243(4) Uiso 0.0454 2 1 d
H631 H 1.001(4) 0.6491(12) 0.434(3) Uiso 0.035 2 1 d
C1a C 0.3557(8) 0.32212(12) 0.2811(4) Uani 0.0238(13) 2 0.744(3) d
C2a C 0.4472(13) 0.3515(2) 0.3705(7) Uani 0.0364(16) 2 0.744(3) d
C3a C 0.3495(15) 0.3814(3) 0.4289(8) Uani 0.054(2) 2 0.744(3) d
C4a C 0.1548(16) 0.3826(3) 0.3897(9) Uani 0.058(3) 2 0.744(3) d
C5a C 0.0583(14) 0.3561(3) 0.2975(9) Uani 0.052(2) 2 0.744(3) d
C6a C 0.1528(13) 0.3265(2) 0.2401(8) Uani 0.0411(18) 2 0.744(3) d
F26a F 0.6434(12) 0.3493(2) 0.4105(7) Uani 0.0669(12) 2 0.744(3) d
F27a F 0.0583(14) 0.4098(3) 0.4462(8) Uani 0.092(3) 2 0.744(3) d
F28a F -0.1352(12) 0.3584(2) 0.2637(8) Uani 0.107(3) 2 0.744(3) d
H31a H 0.418956 0.400297 0.494163 Uiso 0.0651 2 0.744(3) d
H61a H 0.080836 0.309067 0.172583 Uiso 0.0493 2 0.744(3) d
C1b C 0.3625(13) 0.33022(19) 0.2579(9) Uani 0.0238(14) 2 0.256(3) d
C2b C 0.1753(18) 0.3280(4) 0.2628(12) Uani 0.0364(17) 2 0.256(3) d
C3b C 0.099(2) 0.3563(5) 0.3369(14) Uani 0.054(3) 2 0.256(3) d
C4b C 0.222(2) 0.3854(5) 0.4113(14) Uani 0.058(3) 2 0.256(3) d
C5b C 0.410(2) 0.3870(4) 0.4145(12) Uani 0.052(2) 2 0.256(3) d
C6b C 0.4857(18) 0.3596(4) 0.3418(11) Uani 0.041(2) 2 0.256(3) d
F26b F 0.053(2) 0.2991(4) 0.1857(13) Uani 0.0669(13) 2 0.256(3) d
F27b F 0.151(3) 0.4136(6) 0.4800(16) Uani 0.092(3) 2 0.256(3) d
F28b F 0.524(3) 0.4171(4) 0.4892(14) Uani 0.107(3) 2 0.256(3) d
H31b H -0.03462 0.35481 0.334538 Uiso 0.0651 2 0.256(3) d
H61b H 0.621256 0.3606 0.348368 Uiso 0.0493 2 0.256(3) d
C29a C 0.2957(6) 0.50671(13) 0.2548(4) Uani 0.0284(14) 2 0.812(4) d
C30a C 0.3034(11) 0.4793(2) 0.1617(7) Uani 0.0390(16) 2 0.812(4) d
C31a C 0.1525(13) 0.4502(2) 0.1017(7) Uani 0.059(2) 2 0.812(4) d
C32a C -0.0061(13) 0.4485(3) 0.1400(10) Uani 0.067(2) 2 0.812(4) d
C33a C -0.0198(11) 0.4745(3) 0.2371(9) Uani 0.059(2) 2 0.812(4) d
C34a C 0.1280(10) 0.5027(2) 0.2945(8) Uani 0.0445(18) 2 0.812(4) d
F29a F 0.4602(10) 0.4814(2) 0.1212(6) Uani 0.0633(13) 2 0.812(4) d
F53a F -0.1806(9) 0.4705(2) 0.2745(8) Uani 0.106(2) 2 0.812(4) d
F56a F -0.1579(11) 0.4218(3) 0.0843(9) Uani 0.111(2) 2 0.812(4) d
H311a H 0.162568 0.43196 0.035126 Uiso 0.0706 2 0.812(4) d
H341a H 0.118249 0.520031 0.362546 Uiso 0.0533 2 0.812(4) d
C29b C 0.3134(15) 0.5002(3) 0.2797(12) Uani 0.0284(14) 2 0.188(4) d
C30b C 0.126(2) 0.5041(5) 0.2820(16) Uani 0.0390(17) 2 0.188(4) d
C31b C -0.026(3) 0.4787(7) 0.208(2) Uani 0.059(2) 2 0.188(4) d
C32b C 0.014(3) 0.4497(7) 0.129(2) Uani 0.067(2) 2 0.188(4) d
C33b C 0.202(3) 0.4453(5) 0.1202(17) Uani 0.059(2) 2 0.188(4) d
C34b C 0.348(2) 0.4702(4) 0.1926(15) Uani 0.0445(18) 2 0.188(4) d
F29b F 0.085(3) 0.5325(5) 0.3622(17) Uani 0.0633(13) 2 0.188(4) d
F53b F 0.234(3) 0.4166(5) 0.0367(19) Uani 0.106(2) 2 0.188(4) d
F56b F -0.125(4) 0.4236(9) 0.058(2) Uani 0.111(2) 2 0.188(4) d
H311b H -0.15564 0.48202 0.214077 Uiso 0.0706 2 0.188(4) d
H341b H 0.47674 0.467424 0.184309 Uiso 0.0533 2 0.188(4) d

loop_
_atom_site_aniso_label
_atom_site_aniso_type_symbol
_atom_site_aniso_U_11
_atom_site_aniso_U_22
_atom_site_aniso_U_33
_atom_site_aniso_U_12
_atom_site_aniso_U_13
_atom_site_aniso_U_23
C7 C 0.0276(16) 0.0395(18) 0.0299(17) -0.0019(14) 0.0101(13) -0.0008(14)
C8 C 0.0189(14) 0.0296(16) 0.0266(15) -0.0016(12) 0.0069(11) -0.0007(12)
C9 C 0.0178(14) 0.0341(17) 0.0257(15) -0.0027(12) 0.0067(11) -0.0040(12)
C10 C 0.0193(14) 0.0322(16) 0.0261(16) 0.0008(12) 0.0074(12) -0.0021(12)
N11 N 0.0179(12) 0.0367(14) 0.0288(13) -0.0001(10) 0.0083(10) -0.0041(11)
C12 C 0.0187(14) 0.0419(18) 0.0350(17) 0.0005(13) 0.0091(13) -0.0033(14)
C13 C 0.0196(14) 0.0292(15) 0.0266(15) 0.0028(12) 0.0068(12) 0.0061(12)
N14 N 0.0212(13) 0.0323(14) 0.0305(14) -0.0032(10) 0.0059(11) -0.0011(11)
C15 C 0.0194(15) 0.0425(18) 0.0302(17) 0.0029(13) 0.0068(12) -0.0054(14)
C16 C 0.0198(14) 0.0472(19) 0.0254(16) -0.0010(13) 0.0084(12) 0.0010(13)
N17 N 0.0191(12) 0.0377(15) 0.0356(15) -0.0035(11) 0.0073(11) -0.0015(11)
N18 N 0.0214(13) 0.0409(16) 0.0447(17) -0.0062(11) 0.0076(12) -0.0030(13)
C19 C 0.0224(16) 0.0384(19) 0.045(2) 0.0020(13) 0.0050(14) -0.0036(15)
C20 C 0.034(2) 0.054(2) 0.071(3) -0.0072(17) 0.0143(19) -0.032(2)
F21 F 0.0463(15) 0.133(3) 0.097(2) -0.0268(16) 0.0158(15) -0.074(2)
F22 F 0.119(3) 0.0587(17) 0.115(3) 0.0325(18) 0.006(2) -0.0311(17)
F23 F 0.0758(18) 0.091(2) 0.081(2) -0.0203(16) 0.0440(16) -0.0446(17)
O24 O 0.0209(10) 0.0488(14) 0.0298(12) -0.0022(9) 0.0085(9) -0.0067(10)
N25 N 0.0180(12) 0.0371(15) 0.0238(13) -0.0003(11) 0.0054(10) -0.0003(11)
C35 C 0.0274(16) 0.0344(17) 0.0321(17) 0.0017(14) 0.0110(13) 0.0026(14)
C36 C 0.0162(13) 0.0330(16) 0.0252(15) -0.0030(12) 0.0064(11) -0.0035(12)
C37 C 0.0195(14) 0.0321(16) 0.0285(16) 0.0018(12) 0.0078(12) 0.0000(12)
C38 C 0.0249(15) 0.0279(16) 0.0293(16) -0.0007(12) 0.0116(13) -0.0003(12)
N39 N 0.0210(12) 0.0482(16) 0.0276(14) -0.0016(11) 0.0100(10) -0.0041(12)
C40 C 0.0206(15) 0.055(2) 0.0335(17) -0.0071(14) 0.0124(13) -0.0093(15)
C41 C 0.0243(15) 0.0344(16) 0.0268(16) 0.0004(12) 0.0098(12) 0.0057(13)
N42 N 0.0241(13) 0.0328(14) 0.0313(14) 0.0001(10) 0.0130(11) 0.0026(11)
C43 C 0.0192(15) 0.0447(19) 0.0304(17) -0.0035(13) 0.0085(13) 0.0005(14)
C44 C 0.0238(15) 0.050(2) 0.0276(16) 0.0009(14) 0.0087(13) 0.0005(14)
N45 N 0.0286(14) 0.0359(15) 0.0378(15) 0.0018(12) 0.0146(11) 0.0023(12)
N46 N 0.0352(16) 0.0388(16) 0.0493(18) 0.0049(13) 0.0206(13) -0.0017(13)
C47 C 0.0373(19) 0.0345(17) 0.0409(19) 0.0034(14) 0.0175(15) -0.0002(15)
C48 C 0.053(3) 0.045(2) 0.079(3) -0.0111(19) 0.032(2) -0.021(2)
F49 F 0.084(2) 0.155(3) 0.093(2) -0.033(2) 0.0454(19) -0.078(2)
F50 F 0.246(6) 0.058(2) 0.136(4) -0.065(3) 0.062(4) -0.031(2)
F51 F 0.0466(17) 0.145(3) 0.182(4) 0.0004(19) -0.002(2) -0.124(3)
O52 O 0.0211(10) 0.0450(13) 0.0268(11) 0.0028(9) 0.0086(9) -0.0026(9)
N53 N 0.0160(12) 0.0380(14) 0.0251(13) 0.0011(11) 0.0083(10) 0.0007(11)
C54 C 0.0162(14) 0.0394(17) 0.0273(15) -0.0004(12) 0.0072(12) -0.0028(13)
C55 C 0.0167(14) 0.0346(16) 0.0224(14) 0.0030(12) 0.0066(11) 0.0013(12)
C56 C 0.0158(14) 0.0328(16) 0.0252(15) -0.0016(11) 0.0056(11) -0.0008(12)
C57 C 0.0220(15) 0.0389(18) 0.0237(15) 0.0031(13) 0.0112(12) 0.0031(13)
O58 O 0.0157(10) 0.0404(12) 0.0367(12) -0.0024(9) 0.0110(9) -0.0023(10)
O59 O 0.0294(12) 0.0504(15) 0.0470(14) 0.0030(11) 0.0179(10) -0.0144(12)
O60 O 0.0278(11) 0.0434(13) 0.0253(11) -0.0077(10) 0.0039(9) -0.0055(9)
O61 O 0.0191(10) 0.0462(14) 0.0464(14) 0.0045(10) 0.0133(9) 0.0122(11)
O62 O 0.0206(10) 0.0402(12) 0.0295(11) 0.0010(9) 0.0108(8) 0.0044(9)
O63 O 0.0201(10) 0.0454(13) 0.0238(11) 0.0030(9) 0.0093(8) 0.0053(9)
C64 C 0.0171(14) 0.0379(16) 0.0224(15) 0.0003(12) 0.0074(11) 0.0030(13)
C65 C 0.0188(14) 0.0327(16) 0.0271(16) -0.0017(12) 0.0121(12) -0.0021(12)
C66 C 0.0146(14) 0.0404(17) 0.0254(16) -0.0009(12) 0.0078(11) -0.0030(13)
C67 C 0.0133(13) 0.0425(17) 0.0244(15) 0.0000(13) 0.0062(11) -0.0052(13)
O68 O 0.0151(10) 0.0461(14) 0.0358(12) 0.0014(9) 0.0092(9) 0.0023(10)
O69 O 0.0160(10) 0.0500(14) 0.0344(12) 0.0025(10) 0.0051(9) 0.0029(10)
O70 O 0.0191(10) 0.0606(15) 0.0302(12) 0.0028(10) 0.0095(9) 0.0127(11)
O71 O 0.0141(10) 0.0481(13) 0.0343(12) -0.0011(9) 0.0094(9) -0.0067(10)
O72 O 0.0183(10) 0.0526(14) 0.0399(13) -0.0053(10) 0.0078(9) -0.0130(11)
O73 O 0.0218(11) 0.0512(14) 0.0400(13) -0.0057(10) 0.0152(10) -0.0154(11)
O74 O 0.0208(11) 0.0432(14) 0.0497(14) 0.0025(10) 0.0103(10) 0.0111(11)
C1a C 0.034(2) 0.017(2) 0.022(2) -0.0053(17) 0.0101(15) 0.0126(16)
C2a C 0.044(3) 0.027(2) 0.035(2) -0.0007(19) 0.0047(19) 0.0005(19)
C3a C 0.089(5) 0.034(3) 0.040(3) -0.001(3) 0.019(3) -0.003(2)
C4a C 0.082(5) 0.041(3) 0.065(5) 0.023(3) 0.043(4) 0.009(3)
C5a C 0.049(3) 0.039(3) 0.081(4) 0.006(2) 0.038(3) 0.009(3)
C6a C 0.032(2) 0.025(2) 0.065(4) -0.0040(18) 0.012(2) -0.003(2)
F26a F 0.0556(19) 0.0509(17) 0.071(2) -0.0055(14) -0.0210(16) -0.0112(15)
F27a F 0.154(6) 0.057(2) 0.099(5) 0.033(3) 0.089(4) 0.005(2)
F28a F 0.057(2) 0.062(2) 0.224(6) 0.0106(18) 0.077(3) 0.002(3)
C1b C 0.0306(18) 0.018(3) 0.022(2) 0.0023(16) 0.0062(13) 0.0162(17)
C2b C 0.032(2) 0.047(4) 0.031(2) 0.000(2) 0.0110(16) 0.007(2)
C3b C 0.049(3) 0.068(6) 0.054(3) 0.019(3) 0.028(2) 0.020(3)
C4b C 0.090(4) 0.052(7) 0.040(4) 0.022(4) 0.033(3) 0.003(4)
C5b C 0.086(3) 0.034(5) 0.044(3) -0.007(3) 0.030(2) -0.005(3)
C6b C 0.049(3) 0.045(4) 0.036(2) -0.019(2) 0.0208(19) -0.005(2)
F26b F 0.0348(18) 0.111(3) 0.0527(18) -0.0239(16) 0.0080(13) -0.0015(16)
F27b F 0.150(4) 0.075(8) 0.078(4) 0.050(4) 0.073(3) 0.011(4)
F28b F 0.191(4) 0.072(5) 0.081(3) -0.063(4) 0.077(2) -0.046(3)
C29a C 0.031(2) 0.025(2) 0.028(2) 0.0067(15) 0.0068(15) 0.0114(16)
C30a C 0.053(3) 0.029(2) 0.037(3) 0.0051(19) 0.016(2) 0.0043(18)
C31a C 0.094(5) 0.035(3) 0.041(3) -0.004(3) 0.007(3) -0.003(2)
C32a C 0.062(4) 0.039(3) 0.081(5) -0.015(2) -0.012(3) 0.001(3)
C33a C 0.031(3) 0.037(3) 0.102(5) 0.002(2) 0.008(3) -0.002(3)
C34a C 0.035(2) 0.032(2) 0.071(4) 0.0012(18) 0.022(2) -0.002(2)
F29a F 0.100(2) 0.0496(17) 0.0590(19) 0.0031(16) 0.0523(18) -0.0061(13)
F53a F 0.0369(17) 0.066(2) 0.224(6) -0.0122(16) 0.050(2) -0.016(3)
F56a F 0.088(3) 0.070(3) 0.139(5) -0.034(2) -0.028(3) -0.013(3)
C29b C 0.037(2) 0.0243(19) 0.024(3) 0.0037(14) 0.0089(16) 0.0097(16)
C30b C 0.036(2) 0.046(2) 0.034(3) 0.0081(19) 0.0101(19) 0.011(2)
C31b C 0.034(3) 0.081(4) 0.056(4) -0.005(3) 0.004(2) 0.026(3)
C32b C 0.059(4) 0.059(3) 0.060(4) -0.018(3) -0.020(3) 0.008(3)
C33b C 0.064(4) 0.033(2) 0.060(4) 0.009(2) -0.014(3) -0.009(2)
C34b C 0.046(3) 0.040(2) 0.040(3) 0.0136(19) -0.001(2) -0.0081(19)
F29b F 0.0460(18) 0.099(2) 0.052(2) 0.0242(15) 0.0250(15) 0.0076(16)
F53b F 0.119(4) 0.0711(18) 0.091(4) 0.032(2) -0.034(3) -0.0544(19)
F56b F 0.091(4) 0.091(3) 0.110(4) -0.040(2) -0.039(3) -0.001(3)

loop_
_atom_type_symbol
_atom_type_scat_dispersion_real
_atom_type_scat_dispersion_imag
_atom_type_scat_source
C 0.0181 0.0091 'International Tables Vol C tables 4.2.6.8 and 6.1.1.1'
H 0.0000 0.0000 'International Tables Vol C tables 4.2.6.8 and 6.1.1.1'
F 0.0727 0.0534 'International Tables Vol C tables 4.2.6.8 and 6.1.1.1'
N 0.0311 0.0180 'International Tables Vol C tables 4.2.6.8 and 6.1.1.1'
O 0.0492 0.0322 'International Tables Vol C tables 4.2.6.8 and 6.1.1.1'

loop_
_exptl_crystal_face_index_h
_exptl_crystal_face_index_k
_exptl_crystal_face_index_l
_exptl_crystal_face_perp_dist
0 -15 4 0.0363
0 15 -4 0.0363
5 0 -3 0.1849
-5 0 3 0.1887
0 -19 1 0.029
0 19 -1 0.029
0 -11 -6 0.0313
0 11 6 0.0313
0 2 -7 0.0362

loop_
_geom_angle_atom_site_label_1
_geom_angle_atom_site_label_2
_geom_angle_atom_site_label_3
_geom_angle
C8 C7 H71 105(2)
C8 C7 H72 112(2)
C8 C7 C1a 107.1(3)
C8 C7 C1b 121.4(5)
H71 C7 H72 109(3)
H71 C7 C1a 111(2)
H71 C7 C1b 104(2)
H72 C7 C1a 113(2)
H72 C7 C1b 105(2)
C1a C7 C1b 14.3(4)
C7 C8 C9 113.7(2)
C7 C8 N25 110.8(3)
C7 C8 H81 106.37
C9 C8 N25 111.7(2)
C9 C8 H81 105.34
N25 C8 H81 108.59
C8 C9 C10 114.1(3)
C8 C9 H91 109.47
C8 C9 H92 109.47
C10 C9 H91 109.47
C10 C9 H92 109.47
H91 C9 H92 104.46
C9 C10 N11 118.1(3)
C9 C10 O24 120.8(2)
N11 C10 O24 121.0(3)
C10 N11 C12 116.2(3)
C10 N11 C16 127.2(3)
C12 N11 C16 115.7(2)
N11 C12 C13 110.2(3)
N11 C12 H121 109.47
N11 C12 H122 109.47
C13 C12 H121 109.47
C13 C12 H122 109.48
H121 C12 H122 108.76
C12 C13 N14 124.2(3)
C12 C13 N17 124.7(3)
N14 C13 N17 111.1(3)
C13 N14 C15 123.1(3)
C13 N14 C19 104.3(3)
C15 N14 C19 132.5(3)
N14 C15 C16 107.1(3)
N14 C15 H151 109.47
N14 C15 H152 109.47
C16 C15 H151 109.47
C16 C15 H152 109.47
H151 C15 H152 111.79
N11 C16 C15 110.4(3)
N11 C16 H161 109.47
N11 C16 H162 109.47
C15 C16 H161 109.48
C15 C16 H162 109.48
H161 C16 H162 108.49
C13 N17 N18 106.8(3)
N17 N18 C19 106.7(3)
N17 N18 F21 163.7(2)
C19 N18 F21 58.1(2)
N14 C19 N18 111.1(3)
N14 C19 C20 124.4(3)
N18 C19 C20 124.5(3)
C19 C20 F21 111.5(4)
C19 C20 F22 111.2(4)
C19 C20 F23 111.7(4)
F21 C20 F22 107.4(4)
F21 C20 F23 107.2(4)
F22 C20 F23 107.6(4)
N18 F21 C20 65.2(3)
C8 N25 H251 110(2)
C8 N25 H252 106(2)
C8 N25 H253 106(2)
H251 N25 H252 110(3)
H251 N25 H253 111(3)
H252 N25 H253 113(3)
C36 C35 H351 115(2)
C36 C35 H352 110(2)
C36 C35 C29a 108.8(2)
C36 C35 C29b 121.2(4)
H351 C35 H352 99(3)
H351 C35 C29a 113(2)
H351 C35 C29b 108(2)
H352 C35 C29a 111(2)
H352 C35 C29b 101(2)
C29a C35 C29b 13.0(5)
C35 C36 C37 114.4(3)
C35 C36 N53 110.9(2)
C35 C36 H361 105.59
C37 C36 N53 111.4(3)
C37 C36 H361 105.11
N53 C36 H361 108.99
C36 C37 C38 113.9(2)
C36 C37 H372 109.47
C36 C37 H371 109.47
C38 C37 H372 109.47
C38 C37 H371 109.47
H372 C37 H371 104.61
C37 C38 N39 118.5(2)
C37 C38 O52 120.7(3)
N39 C38 O52 120.6(3)
C38 N39 C40 118.7(2)
C38 N39 C44 126.7(3)
C40 N39 C44 114.6(3)
N39 C40 C41 110.7(3)
N39 C40 H401 109.47
N39 C40 H402 109.47
C41 C40 H401 109.47
C41 C40 H402 109.47
H401 C40 H402 108.26
C40 C41 N42 123.1(3)
C40 C41 N45 125.4(3)
N42 C41 N45 111.5(3)
C41 N42 C43 123.6(3)
C41 N42 C47 103.4(3)
C41 N42 F51 152.9(3)
C43 N42 C47 133.0(3)
C43 N42 F51 80.43(18)
C47 N42 F51 53.57(17)
N42 C43 C44 107.3(3)
N42 C43 H431 109.47
N42 C43 H432 109.47
C44 C43 H431 109.48
C44 C43 H432 109.48
H431 C43 H432 111.55
N39 C44 C43 110.5(3)
N39 C44 H441 109.47
N39 C44 H442 109.47
C43 C44 H441 109.46
C43 C44 H442 109.47
H441 C44 H442 108.42
C41 N45 N46 106.9(3)
N45 N46 C47 106.8(3)
N45 N46 F49 159.0(2)
C47 N46 F49 56.9(2)
N42 C47 N46 111.4(3)
N42 C47 C48 125.6(3)
N46 C47 C48 123.0(4)
C47 C48 F49 111.5(4)
C47 C48 F50 111.1(4)
C47 C48 F51 112.4(4)
F49 C48 F50 104.4(5)
F49 C48 F51 107.6(4)
F50 C48 F51 109.6(5)
N46 F49 C48 64.0(3)
N42 F51 C48 63.2(3)
C36 N53 H531 113(2)
C36 N53 H532 108.0(17)
C36 N53 H533 112(2)
H531 N53 H532 113(3)
H531 N53 H533 102(3)
H532 N53 H533 108(3)
C55 C54 O61 115.9(3)
C55 C54 O62 117.7(3)
O61 C54 O62 126.3(3)
C54 C55 C56 110.8(2)
C54 C55 O63 110.3(3)
C54 C55 H551 107.67
C56 C55 O63 108.5(3)
C56 C55 H551 109.5
O63 C55 H551 110.06
C55 C56 C57 109.6(2)
C55 C56 O60 111.8(3)
C55 C56 H561 108.55
C57 C56 O60 111.7(3)
C57 C56 H561 108.7
O60 C56 H561 106.37
C56 C57 O58 112.4(3)
C56 C57 O59 122.0(3)
O58 C57 O59 125.6(3)
C57 O58 H581 110(3)
C56 O60 H601 108(2)
C55 O63 H631 104(2)
C65 C64 O71 115.8(3)
C65 C64 O72 119.1(3)
O71 C64 O72 125.0(3)
C64 C65 C66 111.2(3)
C64 C65 O73 106.2(2)
C64 C65 H651 111.74
C66 C65 O73 112.8(2)
C66 C65 H651 104.99
O73 C65 H651 110.12
C65 C66 C67 111.3(3)
C65 C66 O70 109.6(2)
C65 C66 H661 108.83
C67 C66 O70 111.4(2)
C67 C66 H661 106.92
O70 C66 H661 108.72
C66 C67 O68 115.0(3)
C66 C67 O69 118.7(3)
O68 C67 O69 126.3(3)
C66 O70 H701 112(2)
C64 O71 H711 117(3)
C65 O73 H731 111(3)
H741 O74 H742 103(3)
C7 C1a C2a 126.0(6)
C7 C1a C6a 118.0(5)
C7 C1a C1b 82.7(16)
C7 C1a C2b 126.7(6)
C7 C1a C6b 113.0(7)
C2a C1a C6a 115.8(6)
C2a C1a C1b 91.6(14)
C2a C1a C2b 107.3(8)
C2a C1a C6b 21.6(7)
C6a C1a C1b 91.6(16)
C6a C1a C2b 10.0(7)
C6a C1a C6b 123.5(6)
C1b C1a C2b 97.3(17)
C1b C1a C6b 71.9(14)
C2b C1a C6b 117.5(8)
C1a C2a C3a 123.7(8)
C1a C2a F26a 117.7(7)
C1a C2a C1b 15.1(4)
C1a C2a C5b 137.4(9)
C1a C2a C6b 91.3(15)
C3a C2a F26a 118.4(7)
C3a C2a C1b 124.8(8)
C3a C2a C5b 22.0(9)
C3a C2a C6b 115.9(16)
F26a C2a C1b 115.6(8)
F26a C2a C5b 103.0(9)
F26a C2a C6b 64.8(15)
C1b C2a C5b 132.0(9)
C1b C2a C6b 77.4(15)
C5b C2a C6b 95.7(16)
C2a C3a C4a 117.7(8)
C2a C3a H31a 121.16
C2a C3a C4b 126.2(13)
C2a C3a C5b 58.3(17)
C4a C3a H31a 121.16
C4a C3a C4b 8.5(11)
C4a C3a C5b 138.4(18)
H31a C3a C4b 112.64
H31a C3a C5b 77.57
C4b C3a C5b 140(2)
C3a C4a C5a 120.8(10)
C3a C4a F27a 118.8(8)
C3a C4a C3b 113.0(13)
C3a C4a C4b 16(2)
C5a C4a F27a 120.4(10)
C5a C4a C3b 15.6(9)
C5a C4a C4b 137(3)
F27a C4a C3b 125.8(15)
F27a C4a C4b 103(2)
C3b C4a C4b 128(3)
C4a C5a C6a 122.0(9)
C4a C5a F28a 118.0(10)
C4a C5a C2b 111.6(9)
C4a C5a C3b 34.4(19)
C4a C5a H31b 85.82
C6a C5a F28a 120.1(8)
C6a C5a C2b 11.3(6)
C6a C5a C3b 103(2)
C6a C5a H31b 138.17
F28a C5a C2b 130.0(9)
F28a C5a C3b 127(3)
F28a C5a H31b 44.45
C2b C5a C3b 91(2)
C2b C5a H31b 138.83
C3b C5a H31b 83.09
C1a C6a C5a 119.7(7)
C1a C6a H61a 120.14
C1a C6a C1b 14.7(4)
C1a C6a C2b 54(4)
C1a C6a C3b 104.3(7)
C1a C6a F26b 123.9(10)
C5a C6a H61a 120.14
C5a C6a C1b 120.8(7)
C5a C6a C2b 71(3)
C5a C6a C3b 17.3(6)
C5a C6a F26b 112.7(11)
H61a C6a C1b 116.98
H61a C6a C2b 157.09
H61a C6a C3b 134.85
H61a C6a F26b 19.97
C1b C6a C2b 63(4)
C1b C6a C3b 108.0(8)
C1b C6a F26b 126.4(11)
C2b C6a C3b 54(3)
C2b C6a F26b 140(3)
C3b C6a F26b 123.2(13)
C2a F26a C6b 23.6(8)
C2a F26a H61b 74.61
C6b F26a H61b 51.12
C4a F27a F27b 79.6(19)
C5a F28a H31b 41.67
C3a H31a C5b 31.74
C3a H31a F28b 120.83
C5b H31a F28b 89.28
C6a H61a F26b 106.24
C7 C1b C1a 83.0(14)
C7 C1b C2a 121.7(7)
C7 C1b C6a 114.4(5)
C7 C1b C2b 119.5(7)
C7 C1b C6b 117.4(8)
C1a C1b C2a 73.3(15)
C1a C1b C6a 73.7(17)
C1a C1b C2b 67.0(17)
C1a C1b C6b 93.6(16)
C2a C1b C6a 108.7(9)
C2a C1b C2b 98.9(10)
C2a C1b C6b 22.1(7)
C6a C1b C2b 10.2(7)
C6a C1b C6b 124.4(10)
C2b C1b C6b 115.8(11)
C1a C2b C5a 138.3(10)
C1a C2b C6a 117(4)
C1a C2b C1b 15.7(4)
C1a C2b C3b 122.0(11)
C1a C2b F26b 118.1(12)
C5a C2b C6a 98(3)
C5a C2b C1b 135.1(10)
C5a C2b C3b 19.6(7)
C5a C2b F26b 103.6(11)
C6a C2b C1b 107(4)
C6a C2b C3b 117(4)
C6a C2b F26b 33(3)
C1b C2b C3b 123.7(11)
C1b C2b F26b 117.7(13)
C3b C2b F26b 118.4(13)
C4a C3b C5a 130(3)
C4a C3b C6a 137.9(17)
C4a C3b C2b 132.2(17)
C4a C3b C4b 16.4(10)
C4a C3b H31b 106.14
C5a C3b C6a 60(2)
C5a C3b C2b 69(2)
C5a C3b C4b 139(3)
C5a C3b H31b 67.65
C6a C3b C2b 9.0(6)
C6a C3b C4b 124.5(15)
C6a C3b H31b 113.98
C2b C3b C4b 117.7(15)
C2b C3b H31b 121.16
C4b C3b H31b 121.16
C3a C4b C4a 156(3)
C3a C4b C3b 120.9(18)
C3a C4b C5b 14.8(9)
C3a C4b F27b 118.6(16)
C4a C4b C3b 35.3(19)
C4a C4b C5b 150(3)
C4a C4b F27b 86(3)
C3b C4b C5b 120.8(16)
C3b C4b F27b 118.8(17)
C5b C4b F27b 120.4(15)
C2a C5b C3a 99.7(18)
C2a C5b H31a 139.58
C2a C5b C4b 107.3(12)
C2a C5b C6b 23.1(7)
C2a C5b F28b 131.4(15)
C3a C5b H31a 70.69
C3a C5b C4b 25.2(14)
C3a C5b C6b 120.9(19)
C3a C5b F28b 113(2)
H31a C5b C4b 80.89
H31a C5b C6b 150
H31a C5b F28b 42.99
C4b C5b C6b 122.0(12)
C4b C5b F28b 118.0(15)
C6b C5b F28b 120.1(15)
C1a C6b C2a 67.2(13)
C1a C6b F26a 118.4(9)
C1a C6b C1b 14.5(4)
C1a C6b C5b 114.4(11)
C1a C6b H61b 123.57
C2a C6b F26a 91.6(16)
C2a C6b C1b 80.4(15)
C2a C6b C5b 61.2(16)
C2a C6b H61b 130.17
F26a C6b C1b 126.2(10)
F26a C6b C5b 101.1(11)
F26a C6b H61b 38.77
C1b C6b C5b 119.7(12)
C1b C6b H61b 120.14
C5b C6b H61b 120.14
C6a F26b H61a 53.78
C6a F26b C2b 7.4(7)
H61a F26b C2b 60.7
F27a F27b C4b 92(2)
H31a F28b C5b 47.74
C5a H31b F28a 93.88
C5a H31b C3b 29.26
F28a H31b C3b 122.87
F26a H61b C6b 90.11
C35 C29a C30a 125.3(5)
C35 C29a C34a 118.4(5)
C35 C29a C29b 83.4(16)
C35 C29a C30b 121.2(7)
C35 C29a C34b 118.0(7)
C30a C29a C34a 116.3(5)
C30a C29a C29b 106(2)
C30a C29a C30b 113.4(8)
C30a C29a C34b 20.4(7)
C34a C29a C29b 80(2)
C34a C29a C30b 5.5(8)
C34a C29a C34b 119.3(7)
C29b C29a C30b 85(2)
C29b C29a C34b 86(2)
C30b C29a C34b 118.5(9)
C29a C30a C31a 123.7(8)
C29a C30a F29a 118.8(6)
C29a C30a C29b 12.7(4)
C29a C30a C33b 128.7(12)
C29a C30a C34b 84(2)
C31a C30a F29a 117.5(7)
C31a C30a C29b 122.7(8)
C31a C30a C33b 15.4(8)
C31a C30a C34b 107.7(17)
F29a C30a C29b 118.7(7)
F29a C30a C33b 111.1(12)
F29a C30a C34b 80(2)
C29b C30a C33b 123.7(13)
C29b C30a C34b 72(2)
C33b C30a C34b 93.2(18)
C30a C31a C32a 118.0(8)
C30a C31a H311a 120.99
C30a C31a C32b 119.1(13)
C30a C31a C33b 59(2)
C32a C31a H311a 120.99
C32a C31a C32b 3.1(11)
C32a C31a C33b 122(4)
H311a C31a C32b 119.85
H311a C31a C33b 89.29
C32b C31a C33b 125(4)
C31a C32a C33a 120.9(8)
C31a C32a F56a 120.8(10)
C31a C32a C31b 117.3(13)
C31a C32a C32b 16(6)
C31a C32a F56b 102.7(17)
C33a C32a F56a 118.3(10)
C33a C32a C31b 13.5(11)
C33a C32a C32b 125(6)
C33a C32a F56b 135.8(17)
F56a C32a C31b 120.0(14)
F56a C32a C32b 114(6)
F56a C32a F56b 19.0(16)
C31b C32a C32b 118(6)
C31b C32a F56b 134.5(19)
C32b C32a F56b 95(6)
C32a C33a C34a 120.4(9)
C32a C33a F53a 118.6(7)
C32a C33a C30b 116.1(11)
C32a C33a C31b 55(4)
C32a C33a C32b 6.8(9)
C32a C33a H311b 101.15
C34a C33a F53a 121.0(9)
C34a C33a C30b 6.3(9)
C34a C33a C31b 98(4)
C34a C33a C32b 113.9(11)
C34a C33a H311b 126.43
F53a C33a C30b 125.2(11)
F53a C33a C31b 117(4)
F53a C33a C32b 125.1(11)
F53a C33a H311b 38.34
C30b C33a C31b 92(4)
C30b C33a C32b 109.5(13)
C30b C33a H311b 125.84
C31b C33a C32b 52(4)
C31b C33a H311b 78.63
C32b C33a H311b 105.18
C29a C34a C33a 120.6(8)
C29a C34a H341a 119.68
C29a C34a C29b 13.9(5)
C29a C34a C30b 60(7)
C29a C34a C31b 111.7(12)
C29a C34a F29b 122.0(10)
C33a C34a H341a 119.68
C33a C34a C29b 123.4(9)
C33a C34a C30b 81(6)
C33a C34a C31b 13.8(10)
C33a C34a F29b 114.9(11)
H341a C34a C29b 115.07
H341a C34a C30b 131.42
H341a C34a C31b 127.4
H341a C34a F29b 15.98
C29b C34a C30b 73(7)
C29b C34a C31b 117.5(13)
C29b C34a F29b 121.6(11)
C30b C34a C31b 67(6)
C30b C34a F29b 117(6)
C31b C34a F29b 119.0(13)
C30a F29a C34b 21.0(6)
C30a F29a H341b 65.63
C34b F29a H341b 44.67
C33a F53a H311b 45.13
C32a F56a F56b 76(4)
C31a H311a C33b 22.08
C31a H311a F53b 124.75
C33b H311a F53b 102.74
C34a H341a F29b 126.68
C35 C29b C29a 83.7(16)
C35 C29b C30a 116.6(10)
C35 C29b C34a 119.7(8)
C35 C29b C30b 120.2(9)
C35 C29b C34b 116.9(11)
C29a C29b C30a 62(2)
C29a C29b C34a 86(2)
C29a C29b C30b 80(2)
C29a C29b C34b 80(2)
C30a C29b C34a 109.5(8)
C30a C29b C30b 105.0(10)
C30a C29b C34b 19.2(6)
C34a C29b C30b 6.0(8)
C34a C29b C34b 119.4(9)
C30b C29b C34b 116.3(11)
C29a C30b C33a 127.2(14)
C29a C30b C34a 115(7)
C29a C30b C29b 14.5(6)
C29a C30b C31b 119.4(17)
C29a C30b F29b 121.7(13)
C33a C30b C34a 93(6)
C33a C30b C29b 127.5(13)
C33a C30b C31b 14.4(10)
C33a C30b F29b 111.1(15)
C34a C30b C29b 101(7)
C34a C30b C31b 107(6)
C34a C30b F29b 57(6)
C29b C30b C31b 123.7(17)
C29b C30b F29b 118.8(14)
C31b C30b F29b 117.5(18)
C32a C31b C33a 112(4)
C32a C31b C34a 126.2(18)
C32a C31b C30b 124(2)
C32a C31b C32b 8.4(11)
C32a C31b H311b 114.33
C33a C31b C34a 68(3)
C33a C31b C30b 74(3)
C33a C31b C32b 117(4)
C33a C31b H311b 80.45
C34a C31b C30b 5.6(8)
C34a C31b C32b 120(2)
C34a C31b H311b 118.28
C30b C31b C32b 118(2)
C30b C31b H311b 120.99
C32b C31b H311b 120.99
C31a C32b C32a 161(7)
C31a C32b C33a 126.0(17)
C31a C32b C31b 125(2)
C31a C32b C33b 13.1(9)
C31a C32b F56b 113(2)
C32a C32b C33a 48(5)
C32a C32b C31b 54(5)
C32a C32b C33b 148(6)
C32a C32b F56b 76(6)
C33a C32b C31b 11.8(10)
C33a C32b C33b 119.4(16)
C33a C32b F56b 121(2)
C31b C32b C33b 120.9(19)
C31b C32b F56b 121(3)
C33b C32b F56b 118(2)
C30a C33b C31a 106(3)
C30a C33b H311a 130.35
C30a C33b C32b 112.0(15)
C30a C33b C34b 21.0(7)
C30a C33b F53b 125(2)
C31a C33b H311a 68.63
C31a C33b C32b 41(3)
C31a C33b C34b 126(3)
C31a C33b F53b 98(3)
H311a C33b C32b 95.63
H311a C33b C34b 138.99
H311a C33b F53b 29.3
C32b C33b C34b 120.4(17)
C32b C33b F53b 118.6(17)
C34b C33b F53b 121.0(19)
C29a C34b C30a 75.7(19)
C29a C34b F29a 115.8(9)
C29a C34b C29b 13.9(5)
C29a C34b C33b 116.7(13)
C29a C34b H341b 121.78
C30a C34b F29a 79(2)
C30a C34b C29b 89(2)
C30a C34b C33b 65.8(17)
C30a C34b H341b 115.59
F29a C34b C29b 123.6(10)
F29a C34b C33b 103.7(15)
F29a C34b H341b 36.96
C29b C34b C33b 120.6(15)
C29b C34b H341b 119.68
C33b C34b H341b 119.68
C34a F29b H341a 37.34
C34a F29b C30b 5.7(8)
H341a F29b C30b 42.58
H311a F53b C33b 47.97
C32a F56b F56a 85(4)
C32a F56b C32b 9.4(13)
F56a F56b C32b 95(4)
C33a H311b F53a 96.53
C33a H311b C31b 20.92
F53a H311b C31b 117.27
F29a H341b C34b 98.37

loop_
_geom_bond_atom_site_label_1
_geom_bond_atom_site_label_2
_geom_bond_distance
C7 C8 1.545(5)
C7 H71 0.960(17)
C7 H72 0.96(2)
C7 C1a 1.502(6)
C7 C1b 1.501(9)
C8 C9 1.524(4)
C8 N25 1.498(4)
C8 H81 0.96
C9 C10 1.522(4)
C9 H91 0.9601
C9 H92 0.9599
C10 N11 1.356(4)
C10 O24 1.226(4)
N11 C12 1.470(4)
N11 C16 1.453(5)
C12 C13 1.489(4)
C12 H121 0.9601
C12 H122 0.96
C13 N14 1.344(4)
C13 N17 1.321(4)
N14 C15 1.477(4)
N14 C19 1.367(4)
C15 C16 1.523(5)
C15 H151 0.96
C15 H152 0.9599
C16 H161 0.96
C16 H162 0.9601
N17 N18 1.385(4)
N18 C19 1.308(5)
N18 F21 2.719(5)
C19 C20 1.486(6)
C20 F21 1.309(5)
C20 F22 1.310(5)
C20 F23 1.326(6)
N25 H251 0.93(3)
N25 H252 0.93(2)
N25 H253 0.93(3)
C35 C36 1.527(5)
C35 H351 0.96(2)
C35 H352 0.960(15)
C35 C29a 1.512(5)
C35 C29b 1.511(9)
C36 C37 1.527(5)
C36 N53 1.497(4)
C36 H361 0.96
C37 C38 1.514(4)
C37 H372 0.9601
C37 H371 0.9599
C38 N39 1.345(4)
C38 O52 1.244(3)
N39 C40 1.463(4)
N39 C44 1.457(4)
C40 C41 1.482(5)
C40 H401 0.96
C40 H402 0.9599
C41 N42 1.365(4)
C41 N45 1.310(5)
N42 C43 1.475(4)
N42 C47 1.363(5)
N42 F51 2.840(5)
C43 C44 1.523(5)
C43 H431 0.96
C43 H432 0.9601
C44 H441 0.96
C44 H442 0.9599
N45 N46 1.379(4)
N46 C47 1.313(5)
N46 F49 2.738(5)
C47 C48 1.487(6)
C48 F49 1.294(7)
C48 F50 1.297(6)
C48 F51 1.287(5)
N53 H531 0.93(3)
N53 H532 0.93(3)
N53 H533 0.933(18)
C54 C55 1.534(4)
C54 O61 1.270(4)
C54 O62 1.242(4)
C55 C56 1.519(5)
C55 O63 1.424(4)
C55 H551 0.9601
C56 C57 1.534(4)
C56 O60 1.413(4)
C56 H561 0.9601
C57 O58 1.298(4)
C57 O59 1.212(4)
O58 H581 0.87(2)
O60 H601 0.87(3)
O63 H631 0.87(4)
C64 C65 1.515(4)
C64 O71 1.280(4)
C64 O72 1.231(4)
C65 C66 1.522(4)
C65 O73 1.407(4)
C65 H651 0.9599
C66 C67 1.536(4)
C66 O70 1.416(4)
C66 H661 0.9599
C67 O68 1.274(4)
C67 O69 1.232(4)
O70 H701 0.87(3)
O71 H711 0.87(3)
O73 H731 0.87(3)
O74 H741 0.85(3)
O74 H742 0.851(19)
C1a C2a 1.368(8)
C1a C6a 1.414(10)
C1a C1b 0.373(10)
C1a C2b 1.270(14)
C1a C6b 1.484(12)
C2a C3a 1.410(13)
C2a F26a 1.363(12)
C2a C1b 1.428(12)
C2a C5b 1.217(16)
C2a C6b 0.546(17)
C3a C4a 1.351(15)
C3a H31a 0.96
C3a C4b 0.89(2)
C3a C5b 0.54(2)
C4a C5a 1.349(12)
C4a F27a 1.342(15)
C4a C3b 0.996(17)
C4a C4b 0.485(18)
C5a C6a 1.382(14)
C5a F28a 1.342(13)
C5a C2b 1.317(17)
C5a C3b 0.473(16)
C5a H31b 0.8944
C6a H61a 0.96
C6a C1b 1.472(13)
C6a C2b 0.274(14)
C6a C3b 1.555(19)
C6a F26b 1.142(14)
F26a C6b 1.233(13)
F26a H61b 0.7722
F27a F27b 0.69(2)
F28a H31b 0.9421
H31a C5b 0.9934
H31a F28b 0.9152
H61a F26b 0.4064
C1b C2b 1.368(17)
C1b C6b 1.414(13)
C2b C3b 1.41(2)
C2b F26b 1.363(17)
C3b C4b 1.35(2)
C3b H31b 0.96
C4b C5b 1.35(2)
C4b F27b 1.34(3)
C5b C6b 1.38(2)
C5b F28b 1.342(19)
C6b H61b 0.96
C29a C30a 1.362(9)
C29a C34a 1.416(10)
C29a C29b 0.341(12)
C29a C30b 1.347(19)
C29a C34b 1.398(15)
C30a C31a 1.404(10)
C30a F29a 1.344(12)
C30a C29b 1.490(16)
C30a C33b 1.247(16)
C30a C34b 0.491(15)
C31a C32a 1.341(15)
C31a H311a 0.96
C31a C32b 1.13(3)
C31a C33b 0.387(18)
C32a C33a 1.390(15)
C32a F56a 1.352(12)
C32a C31b 1.22(2)
C32a C32b 0.22(3)
C32a F56b 1.32(3)
C33a C34a 1.365(10)
C33a F53a 1.354(12)
C33a C30b 1.350(16)
C33a C31b 0.35(2)
C33a C32b 1.53(3)
C33a H311b 0.9656
C34a H341a 0.96
C34a C29b 1.397(15)
C34a C30b 0.15(2)
C34a C31b 1.45(2)
C34a F29b 1.27(2)
F29a C34b 1.35(2)
F29a H341b 0.821
F53a H311b 0.8451
F56a F56b 0.44(4)
H311a C33b 1.0308
H311a F53b 0.679
H341a F29b 0.4357
C29b C30b 1.36(2)
C29b C34b 1.42(2)
C30b C31b 1.40(2)
C30b F29b 1.34(3)
C31b C32b 1.34(3)
C31b H311b 0.96
C32b C33b 1.39(3)
C32b F56b 1.35(3)
C33b C34b 1.36(2)
C33b F53b 1.35(3)
C34b H341b 0.96

loop_
_geom_hbond_atom_site_label_D
_geom_hbond_atom_site_label_H
_geom_hbond_atom_site_label_A
_geom_hbond_site_symmetry_A
_geom_hbond_distance_DH
_geom_hbond_distance_HA
_geom_hbond_distance_DA
_geom_hbond_angle_DHA
C12 H122 O24 . 0.96 2.31 2.658(3) 100.18
C16 H161 N17 1_455 0.96 2.43 3.342(4) 158.83
C40 H401 O52 . 0.96 2.29 2.692(4) 104.28
C43 H431 F51 . 0.96 2.42 2.975(6) 116.79
C43 H431 O61 1_454 0.96 2.49 3.253(4) 136.54
C44 H441 C37 . 0.96 2.50 2.952(5) 108.75
C55 H551 F29b 1_655 0.96 2.42 3.064(19) 123.79
N53 H531 O62 1_455 0.93(3) 1.92(4) 2.740(4) 145(3)
N25 H251 O24 . 0.93(3) 2.21(3) 2.797(3) 120(3)
N25 H251 O70 . 0.93(3) 2.14(4) 2.932(4) 142(3)
N25 H252 O69 1_455 0.93(2) 1.90(2) 2.771(3) 154(3)
N53 H532 O72 2_655 0.93(3) 2.21(3) 3.022(4) 145(3)
N53 H532 O73 2_655 0.93(3) 1.97(3) 2.755(4) 140(3)
O60 H601 O24 2_756 0.87(3) 2.07(3) 2.801(4) 141(3)
N53 H533 O52 . 0.933(18) 2.24(4) 2.783(4) 116(3)
N53 H533 O63 . 0.933(18) 2.13(2) 2.928(3) 143(3)
N25 H253 O59 2_646 0.93(3) 2.15(4) 2.808(4) 126(3)
O71 H711 C67 1_455 0.87(3) 2.42(3) 3.252(4) 161(3)
O71 H711 O68 1_455 0.87(3) 1.61(2) 2.473(3) 170(4)
O73 H731 O74 2_745 0.87(3) 1.76(3) 2.574(4) 155(4)
O58 H581 C54 1_455 0.87(2) 2.45(2) 3.255(4) 155(3)
O58 H581 O61 1_455 0.87(2) 1.62(2) 2.485(3) 170(4)
O70 H701 O60 2_746 0.87(3) 2.16(4) 2.806(3) 130(3)
O70 H701 O69 . 0.87(3) 2.22(3) 2.657(3) 111(3)
O74 H741 O72 2_655 0.85(3) 1.76(3) 2.588(3) 165(4)
O74 H742 O52 . 0.851(19) 1.90(3) 2.732(4) 164(4)
O63 H631 O62 . 0.87(4) 2.06(3) 2.618(3) 121(3)
O63 H631 O74 . 0.87(4) 2.16(4) 2.868(4) 138(2)
C3a H31a F28b . 0.96 0.92 1.631(17) 120.83
C5b H31a F27b . 0.99 1.93 2.34(3) 101.27
F28b H31a C2a . 0.92 2.08 2.334(15) 94.50
F28b H31a C3a . 0.92 0.96 1.631(17) 120.83
F28b H31a C4a . 0.92 2.02 2.778(19) 138.90
F28b H31a C4b . 0.92 1.54 2.31(2) 138.00
F28b H31a F27b . 0.92 1.93 2.66(3) 135.32
C6a H61a F26b . 0.96 0.41 1.142(14) 106.24
C2b H61a F26b . 1.22 0.41 1.363(17) 102.37
F26b H61a C1a . 0.41 2.07 2.259(14) 112.94
F26b H61a C5a . 0.41 2.04 2.106(16) 93.67
F26b H61a C6a . 0.41 0.96 1.142(14) 106.24
F26b H61a C1b . 0.41 2.09 2.338(16) 123.17
F26b H61a C2b . 0.41 1.22 1.363(17) 102.37
F26b H61a C3b . 0.41 2.33 2.38(2) 91.81
C5a H31b F27a . 0.89 2.06 2.336(13) 96.77
C5a H31b F28a . 0.89 0.94 1.342(13) 93.88
F28a H31b C4a . 0.94 1.56 2.306(12) 132.44
F28a H31b C5a . 0.94 0.89 1.342(13) 93.88
F28a H31b C6a . 0.94 2.13 2.360(13) 91.86
F28a H31b F27a . 0.94 2.06 2.659(11) 120.37
F28a H31b C2b . 0.94 2.08 2.411(16) 99.04
F28a H31b C3b . 0.94 0.96 1.671(17) 122.87
F28a H31b C4b . 0.94 2.02 2.782(17) 136.48
C3b H31b F28a . 0.96 0.94 1.671(17) 122.87
C2a H61b F28a 1_655 1.38 2.24 3.573(14) 160.82
F26a H61b C1a . 0.77 2.17 2.338(8) 92.89
F26a H61b F28a 1_655 0.77 2.24 2.662(14) 114.80
F26a H61b C1b . 0.77 2.07 2.362(11) 102.62
F26a H61b C6b . 0.77 0.96 1.233(13) 90.11
C6b H61b F26a . 0.96 0.77 1.233(13) 90.11
C6b H61b F28a 1_655 0.96 2.24 3.115(18) 150.39
C31a H311a F53b . 0.96 0.68 1.46(2) 124.75
C33b H311a F53b . 1.03 0.68 1.35(3) 102.74
F53b H311a C30a . 0.68 2.07 2.304(19) 101.65
F53b H311a C31a . 0.68 0.96 1.46(2) 124.75
F53b H311a C32a . 0.68 2.01 2.55(3) 136.46
F53b H311a C32b . 0.68 1.81 2.36(4) 138.11
F53b H311a C33b . 0.68 1.03 1.35(3) 102.74
F53b H311a C34b . 0.68 2.25 2.37(2) 91.67
F53b H311a F56b . 0.68 2.18 2.68(4) 131.74
C34a H341a F29b . 0.96 0.44 1.27(2) 126.68
C30b H341a F29b . 1.06 0.44 1.34(3) 121.34
F29b H341a C29a . 0.44 2.07 2.35(2) 126.05
F29b H341a C33a . 0.44 2.02 2.221(18) 112.13
F29b H341a C34a . 0.44 0.96 1.27(2) 126.68
F29b H341a C29b . 0.44 2.00 2.33(2) 134.46
F29b H341a C30b . 0.44 1.06 1.34(3) 121.34
F29b H341a C31b . 0.44 2.18 2.35(3) 108.29
C33a H311b F53a . 0.97 0.85 1.354(12) 96.53
F53a H311b C32a . 0.85 1.84 2.359(15) 118.18
F53a H311b C33a . 0.85 0.97 1.354(12) 96.53
F53a H311b C34a . 0.85 2.09 2.366(10) 98.54
F53a H311b F56a . 0.85 2.31 2.679(13) 106.44
F53a H311b C30b . 0.85 2.07 2.400(18) 102.61
F53a H311b C31b . 0.85 0.96 1.54(3) 117.27
F53a H311b C32b . 0.85 2.01 2.56(3) 121.85
C31b H311b F53a . 0.96 0.85 1.54(3) 117.27
C30a H341b F53a 1_655 1.25 2.40 3.594(10) 157.87
F29a H341b C29a . 0.82 2.07 2.329(9) 97.77
F29a H341b F53a 1_655 0.82 2.40 2.727(9) 104.49
F29a H341b C29b . 0.82 2.07 2.439(17) 107.18
F29a H341b C34b . 0.82 0.96 1.35(2) 98.37
C34b H341b F29a . 0.96 0.82 1.35(2) 98.37
C34b H341b F53a 1_655 0.96 2.40 3.262(16) 148.73

loop_
_twin_individual_id
_twin_individual_mass_fraction_refined
_twin_individual_twin_matrix_11
_twin_individual_twin_matrix_12
_twin_individual_twin_matrix_13
_twin_individual_twin_matrix_21
_twin_individual_twin_matrix_22
_twin_individual_twin_matrix_23
_twin_individual_twin_matrix_31
_twin_individual_twin_matrix_32
_twin_individual_twin_matrix_33
1 1.00(14) 1 0 0 0 1 0 0 0 1
2 0.00(14) -1 0 0 0 -1 0 0 0 -1

loop_
_restr_distance_atom_site_label_1
_restr_distance_atom_site_label_2
_restr_distance_target
_restr_distance_target_weight_param
O74 H741 0.85 0.001
O74 H742 0.85 0.001
C7 H71 0.96 0.001
C7 H72 0.96 0.001
C35 H351 0.96 0.001
C35 H352 0.96 0.001

loop_
_restr_equal_distance_atom_site_label_1
_restr_equal_distance_atom_site_label_2
_restr_equal_distance_class_class_id
_restr_equal_distance_class_target_weight_param
O60 H601 1 0.001
O58 H581 1 0.001
O63 H631 1 0.001
O70 H701 1 0.001
O71 H711 1 0.001
O73 H731 1 0.001
N53 H531 2 0.001
N53 H532 2 0.001
N53 H533 2 0.001
N25 H251 2 0.001
N25 H252 2 0.001
N25 H253 2 0.001
C7 C1a 3 0.001
C7 C1b 3 0.001
C35 C29a 4 0.001
C35 C29b 4 0.001
